data_7023941
loop_
_publ_author_name
'Sun, Song'
'Ouyang, Hao'
'Luo, Yunjie'
'Zhang, Yong'
'Shen, Qi'
'Yao, Yingming'

_publ_section_title
;
 Synthesis of \b-diketiminate-ligated bimetallic and monometallic
 lanthanide amide complexes and their reactivity with isoprene and AlMe3.
;
_journal_issue 46
_journal_name_full 'Dalton transactions (Cambridge, England : 2003)'
_journal_page_first 16355
_journal_page_last 16364
_journal_paper_doi 10.1039/c3dt52014e
_journal_volume 42
_journal_year 2013
_chemical_formula_moiety 'C56 H108 N8 Si8 Sm2'
_chemical_formula_sum 'C56 H108 N8 Si8 Sm2'
_chemical_formula_weight 1418.92
_chemical_name_systematic
; 
 ? 
;
_space_group_IT_number 2
_symmetry_cell_setting triclinic
_symmetry_Int_Tables_number 2
_symmetry_space_group_name_Hall '-P 1'
_symmetry_space_group_name_H-M 'P -1'
_atom_sites_solution_hydrogens geom
_atom_sites_solution_primary direct
_atom_sites_solution_secondary difmap
_audit_creation_method SHELXL-97
_cell_angle_alpha 92.946(2)
_cell_angle_beta 93.603(2)
_cell_angle_gamma 108.289(3)
_cell_formula_units_Z 1
_cell_length_a 11.2006(12)
_cell_length_b 11.4482(11)
_cell_length_c 15.2323(13)
_cell_measurement_reflns_used 8822
_cell_measurement_temperature 223(2)
_cell_measurement_theta_max 27.5
_cell_measurement_theta_min 3.1
_cell_volume 1845.6(3)
_computing_cell_refinement CrystalClear
_computing_data_collection CrystalClear
_computing_data_reduction CrystalStructure
_computing_structure_refinement 'SHELXL-97 (Sheldrick, 1997)'
_computing_structure_solution 'SHELXS-97 (Sheldrick, 1990)'
_diffrn_ambient_temperature 223(2)
_diffrn_detector_area_resol_mean 14.63
_diffrn_measured_fraction_theta_full 0.991
_diffrn_measured_fraction_theta_max 0.991
_diffrn_measurement_device_type 'Rigaku Saturn'
_diffrn_measurement_method \w
_diffrn_radiation_monochromator graphite
_diffrn_radiation_source 'fine-focus sealed tube'
_diffrn_radiation_type MoK\a
_diffrn_radiation_wavelength 0.71075
_diffrn_reflns_av_R_equivalents 0.0372
_diffrn_reflns_av_sigmaI/netI 0.0518
_diffrn_reflns_limit_h_max 13
_diffrn_reflns_limit_h_min -11
_diffrn_reflns_limit_k_max 13
_diffrn_reflns_limit_k_min -13
_diffrn_reflns_limit_l_max 18
_diffrn_reflns_limit_l_min -17
_diffrn_reflns_number 15907
_diffrn_reflns_theta_full 25.50
_diffrn_reflns_theta_max 25.50
_diffrn_reflns_theta_min 3.17
_exptl_absorpt_coefficient_mu 1.742
_exptl_absorpt_correction_T_max 0.819
_exptl_absorpt_correction_T_min 0.508
_exptl_absorpt_correction_type multi-scan
_exptl_absorpt_process_details 'Jacobson, R. (1998) Private communication'
_exptl_crystal_colour yellow
_exptl_crystal_density_diffrn 1.277
_exptl_crystal_density_method 'not measured'
_exptl_crystal_description prism
_exptl_crystal_F_000 736
_exptl_crystal_size_max 0.50
_exptl_crystal_size_mid 0.18
_exptl_crystal_size_min 0.12
_refine_diff_density_max 0.731
_refine_diff_density_min -0.541
_refine_diff_density_rms 0.075
_refine_ls_extinction_method none
_refine_ls_goodness_of_fit_ref 1.041
_refine_ls_hydrogen_treatment constr
_refine_ls_matrix_type full
_refine_ls_number_parameters 351
_refine_ls_number_reflns 6812
_refine_ls_number_restraints 0
_refine_ls_restrained_S_all 1.041
_refine_ls_R_factor_all 0.0386
_refine_ls_R_factor_gt 0.0316
_refine_ls_shift/su_max 0.001
_refine_ls_shift/su_mean 0.000
_refine_ls_structure_factor_coef Fsqd
_refine_ls_weighting_details 'calc w=1/[\s^2^(Fo^2^)+(0.0258P)^2^+0.0000P] where P=(Fo^2^+2Fc^2^)/3'
_refine_ls_weighting_scheme calc
_refine_ls_wR_factor_gt 0.0619
_refine_ls_wR_factor_ref 0.0643
_reflns_number_gt 6104
_reflns_number_total 6812
_reflns_threshold_expression >2sigma(I)
_cod_data_source_file c3dt52014e.txt
_cod_data_source_block complex2
_cod_database_code 7023941

loop_
_symmetry_equiv_pos_as_xyz
'x, y, z'
'-x, -y, -z'

loop_
_atom_site_label
_atom_site_type_symbol
_atom_site_fract_x
_atom_site_fract_y
_atom_site_fract_z
_atom_site_U_iso_or_equiv
_atom_site_adp_type
_atom_site_occupancy
_atom_site_symmetry_multiplicity
_atom_site_calc_flag
_atom_site_refinement_flags
Sm1 Sm 0.300239(16) 0.132374(13) 0.273185(10) 0.02866(6) Uani 1 1 d .
Si1 Si 0.28559(9) 0.38405(8) 0.38192(6) 0.0354(2) Uani 1 1 d .
Si2 Si 0.04806(9) 0.26569(8) 0.26221(6) 0.0375(2) Uani 1 1 d .
Si3 Si 0.07937(10) -0.11355(8) 0.33565(6) 0.0383(2) Uani 1 1 d .
Si4 Si 0.14782(10) -0.14415(8) 0.14766(6) 0.0426(2) Uani 1 1 d .
N1 N 0.4635(3) 0.2383(2) 0.18643(16) 0.0329(6) Uani 1 1 d .
N2 N 0.4788(3) 0.0683(2) 0.32465(17) 0.0368(7) Uani 1 1 d .
N3 N 0.1959(2) 0.2715(2) 0.30456(15) 0.0309(6) Uani 1 1 d .
N4 N 0.1610(3) -0.0611(2) 0.24652(16) 0.0336(6) Uani 1 1 d .
C1 C 0.5828(4) 0.2107(4) 0.0606(2) 0.0620(12) Uani 1 1 d .
H1A H 0.5322 0.2507 0.0273 0.093 Uiso 1 1 calc R
H1B H 0.5874 0.1392 0.0257 0.093 Uiso 1 1 calc R
H1C H 0.6672 0.2680 0.0748 0.093 Uiso 1 1 calc R
C2 C 0.5234(3) 0.1704(3) 0.1446(2) 0.0391(8) Uani 1 1 d .
C3 C 0.5381(4) 0.0623(3) 0.1754(2) 0.0476(9) Uani 1 1 d .
H3 H 0.5535 0.0080 0.1325 0.057 Uiso 1 1 calc R
C4 C 0.5330(3) 0.0235(3) 0.2621(2) 0.0404(8) Uani 1 1 d .
C5 C 0.5991(4) -0.0707(4) 0.2810(3) 0.0598(11) Uani 1 1 d .
H5A H 0.6550 -0.0433 0.3345 0.090 Uiso 1 1 calc R
H5B H 0.6479 -0.0794 0.2321 0.090 Uiso 1 1 calc R
H5C H 0.5368 -0.1496 0.2885 0.090 Uiso 1 1 calc R
C6 C 0.4946(3) 0.3667(3) 0.1683(2) 0.0383(8) Uani 1 1 d .
C7 C 0.4114(4) 0.4061(3) 0.1143(2) 0.0444(9) Uani 1 1 d .
C8 C 0.4421(5) 0.5307(4) 0.1012(3) 0.0668(13) Uani 1 1 d .
H8 H 0.3876 0.5585 0.0644 0.080 Uiso 1 1 calc R
C9 C 0.5497(6) 0.6131(4) 0.1407(3) 0.0824(17) Uani 1 1 d .
H9 H 0.5681 0.6976 0.1324 0.099 Uiso 1 1 calc R
C10 C 0.6319(5) 0.5737(4) 0.1927(3) 0.0756(15) Uani 1 1 d .
H10 H 0.7064 0.6318 0.2192 0.091 Uiso 1 1 calc R
C11 C 0.6074(4) 0.4495(3) 0.2073(2) 0.0524(10) Uani 1 1 d .
C12 C 0.2930(4) 0.3176(4) 0.0689(2) 0.0585(11) Uani 1 1 d .
H12A H 0.2508 0.3619 0.0321 0.088 Uiso 1 1 calc R
H12B H 0.2378 0.2778 0.1127 0.088 Uiso 1 1 calc R
H12C H 0.3136 0.2557 0.0326 0.088 Uiso 1 1 calc R
C13 C 0.6983(4) 0.4073(4) 0.2636(3) 0.0768(14) Uani 1 1 d .
H13A H 0.6528 0.3517 0.3049 0.115 Uiso 1 1 calc R
H13B H 0.7599 0.4782 0.2959 0.115 Uiso 1 1 calc R
H13C H 0.7412 0.3649 0.2264 0.115 Uiso 1 1 calc R
C14 C 0.4923(3) 0.0331(3) 0.4132(2) 0.0378(8) Uani 1 1 d .
C15 C 0.5692(3) 0.1155(3) 0.4783(2) 0.0403(8) Uani 1 1 d .
H15 H 0.6174 0.1944 0.4640 0.048 Uiso 1 1 calc R
C16 C 0.5761(3) 0.0835(3) 0.5636(2) 0.0412(8) Uani 1 1 d .
H16 H 0.6280 0.1415 0.6072 0.049 Uiso 1 1 calc R
C17 C 0.4228(4) 0.3328(3) 0.4210(2) 0.0510(10) Uani 1 1 d .
H17A H 0.3917 0.2548 0.4474 0.076 Uiso 1 1 calc R
H17B H 0.4776 0.3944 0.4644 0.076 Uiso 1 1 calc R
H17C H 0.4697 0.3230 0.3713 0.076 Uiso 1 1 calc R
C18 C 0.2038(4) 0.4040(4) 0.4826(2) 0.0691(13) Uani 1 1 d .
H18A H 0.1368 0.4379 0.4669 0.104 Uiso 1 1 calc R
H18B H 0.2641 0.4598 0.5266 0.104 Uiso 1 1 calc R
H18C H 0.1683 0.3246 0.5064 0.104 Uiso 1 1 calc R
C19 C 0.3526(4) 0.5400(3) 0.3403(2) 0.0508(10) Uani 1 1 d .
H19A H 0.4040 0.5348 0.2923 0.076 Uiso 1 1 calc R
H19B H 0.4041 0.5967 0.3877 0.076 Uiso 1 1 calc R
H19C H 0.2843 0.5694 0.3194 0.076 Uiso 1 1 calc R
C20 C -0.0144(4) 0.1404(3) 0.1707(2) 0.0507(10) Uani 1 1 d .
H20A H 0.0274 0.1667 0.1179 0.076 Uiso 1 1 calc R
H20B H -0.1045 0.1239 0.1590 0.076 Uiso 1 1 calc R
H20C H 0.0018 0.0661 0.1880 0.076 Uiso 1 1 calc R
C21 C 0.0470(4) 0.4123(3) 0.2133(3) 0.0601(11) Uani 1 1 d .
H21A H 0.0675 0.4786 0.2596 0.090 Uiso 1 1 calc R
H21B H -0.0361 0.4016 0.1848 0.090 Uiso 1 1 calc R
H21C H 0.1089 0.4327 0.1701 0.090 Uiso 1 1 calc R
C22 C -0.0711(4) 0.2343(4) 0.3463(3) 0.0581(11) Uani 1 1 d .
H22A H -0.0634 0.1671 0.3801 0.087 Uiso 1 1 calc R
H22B H -0.1553 0.2118 0.3167 0.087 Uiso 1 1 calc R
H22C H -0.0562 0.3078 0.3856 0.087 Uiso 1 1 calc R
C23 C 0.1484(4) 0.0027(3) 0.4322(2) 0.0431(9) Uani 1 1 d .
H23A H 0.2382 0.0154 0.4417 0.065 Uiso 1 1 calc R
H23B H 0.1076 -0.0277 0.4846 0.065 Uiso 1 1 calc R
H23C H 0.1350 0.0802 0.4201 0.065 Uiso 1 1 calc R
C24 C 0.0849(4) -0.2680(3) 0.3673(3) 0.0553(11) Uani 1 1 d .
H24A H 0.0340 -0.3316 0.3235 0.083 Uiso 1 1 calc R
H24B H 0.0522 -0.2837 0.4244 0.083 Uiso 1 1 calc R
H24C H 0.1715 -0.2685 0.3702 0.083 Uiso 1 1 calc R
C25 C -0.0919(4) -0.1262(3) 0.3220(3) 0.0567(10) Uani 1 1 d .
H25A H -0.0998 -0.0449 0.3163 0.085 Uiso 1 1 calc R
H25B H -0.1330 -0.1613 0.3731 0.085 Uiso 1 1 calc R
H25C H -0.1315 -0.1791 0.2694 0.085 Uiso 1 1 calc R
C26 C 0.2031(4) -0.0336(3) 0.0606(2) 0.0553(10) Uani 1 1 d .
H26A H 0.1471 0.0156 0.0535 0.083 Uiso 1 1 calc R
H26B H 0.2025 -0.0795 0.0052 0.083 Uiso 1 1 calc R
H26C H 0.2881 0.0201 0.0783 0.083 Uiso 1 1 calc R
C27 C -0.0179(4) -0.2406(4) 0.1104(3) 0.0814(15) Uani 1 1 d .
H27A H -0.0501 -0.2996 0.1535 0.122 Uiso 1 1 calc R
H27B H -0.0190 -0.2844 0.0539 0.122 Uiso 1 1 calc R
H27C H -0.0704 -0.1879 0.1043 0.122 Uiso 1 1 calc R
C28 C 0.2478(4) -0.2478(3) 0.1488(3) 0.0617(12) Uani 1 1 d .
H28A H 0.3360 -0.1984 0.1588 0.093 Uiso 1 1 calc R
H28B H 0.2338 -0.2957 0.0925 0.093 Uiso 1 1 calc R
H28C H 0.2254 -0.3030 0.1956 0.093 Uiso 1 1 calc R

loop_
_atom_site_aniso_label
_atom_site_aniso_U_11
_atom_site_aniso_U_22
_atom_site_aniso_U_33
_atom_site_aniso_U_23
_atom_site_aniso_U_13
_atom_site_aniso_U_12
Sm1 0.02868(11) 0.02788(9) 0.03172(10) 0.00487(6) 0.00313(7) 0.01175(7)
Si1 0.0400(6) 0.0343(5) 0.0340(5) 0.0006(4) 0.0044(4) 0.0149(4)
Si2 0.0342(6) 0.0384(5) 0.0444(5) 0.0071(4) 0.0030(4) 0.0173(4)
Si3 0.0364(6) 0.0307(5) 0.0487(6) 0.0038(4) 0.0134(4) 0.0099(4)
Si4 0.0434(7) 0.0364(5) 0.0433(5) -0.0053(4) 0.0058(5) 0.0067(5)
N1 0.0328(17) 0.0342(14) 0.0342(14) 0.0073(11) 0.0036(12) 0.0133(13)
N2 0.0336(18) 0.0360(15) 0.0434(16) 0.0121(12) -0.0021(13) 0.0143(13)
N3 0.0325(17) 0.0315(14) 0.0323(14) 0.0036(11) 0.0056(12) 0.0147(12)
N4 0.0301(17) 0.0318(14) 0.0385(15) 0.0020(11) 0.0053(12) 0.0087(12)
C1 0.085(3) 0.067(3) 0.050(2) 0.0147(19) 0.031(2) 0.041(2)
C2 0.039(2) 0.0410(19) 0.0395(19) 0.0059(15) 0.0029(16) 0.0157(17)
C3 0.061(3) 0.045(2) 0.046(2) -0.0002(16) 0.0040(18) 0.0301(19)
C4 0.035(2) 0.0352(18) 0.052(2) 0.0025(16) -0.0021(17) 0.0151(16)
C5 0.071(3) 0.061(2) 0.065(3) 0.009(2) 0.003(2) 0.046(2)
C6 0.041(2) 0.0346(18) 0.0432(19) 0.0087(15) 0.0213(16) 0.0130(16)
C7 0.058(3) 0.045(2) 0.0396(19) 0.0144(16) 0.0191(18) 0.0248(19)
C8 0.107(4) 0.052(3) 0.061(3) 0.026(2) 0.038(3) 0.044(3)
C9 0.135(5) 0.038(2) 0.075(3) 0.012(2) 0.050(3) 0.021(3)
C10 0.079(4) 0.049(3) 0.077(3) -0.007(2) 0.035(3) -0.014(3)
C11 0.042(3) 0.053(2) 0.055(2) -0.0036(18) 0.018(2) 0.002(2)
C12 0.059(3) 0.075(3) 0.052(2) 0.022(2) 0.006(2) 0.033(2)
C13 0.035(3) 0.100(4) 0.081(3) -0.014(3) 0.001(2) 0.005(3)
C14 0.034(2) 0.0383(18) 0.046(2) 0.0132(15) -0.0007(16) 0.0186(16)
C15 0.034(2) 0.0322(17) 0.053(2) 0.0130(15) -0.0059(16) 0.0086(15)
C16 0.036(2) 0.0368(18) 0.049(2) 0.0078(15) -0.0057(16) 0.0110(16)
C17 0.051(3) 0.046(2) 0.054(2) -0.0076(17) -0.0150(19) 0.0182(19)
C18 0.080(4) 0.072(3) 0.051(2) -0.013(2) 0.022(2) 0.018(3)
C19 0.056(3) 0.0369(19) 0.055(2) -0.0016(16) -0.0039(19) 0.0113(18)
C20 0.042(3) 0.057(2) 0.051(2) 0.0025(18) -0.0072(18) 0.0150(19)
C21 0.053(3) 0.054(2) 0.080(3) 0.022(2) 0.000(2) 0.027(2)
C22 0.045(3) 0.068(3) 0.068(3) 0.007(2) 0.013(2) 0.026(2)
C23 0.048(2) 0.045(2) 0.0415(19) 0.0068(16) 0.0115(17) 0.0209(18)
C24 0.061(3) 0.040(2) 0.069(3) 0.0126(18) 0.027(2) 0.0172(19)
C25 0.040(3) 0.051(2) 0.077(3) 0.004(2) 0.017(2) 0.0103(19)
C26 0.062(3) 0.056(2) 0.047(2) -0.0015(18) 0.006(2) 0.019(2)
C27 0.065(3) 0.084(3) 0.068(3) -0.031(2) 0.001(2) -0.008(3)
C28 0.086(4) 0.046(2) 0.061(2) 0.0036(19) 0.026(2) 0.030(2)

loop_
_atom_type_symbol
_atom_type_description
_atom_type_scat_dispersion_real
_atom_type_scat_dispersion_imag
_atom_type_scat_source
C C 0.0033 0.0016 'International Tables Vol C Tables 4.2.6.8 and 6.1.1.4'
H H 0.0000 0.0000 'International Tables Vol C Tables 4.2.6.8 and 6.1.1.4'
N N 0.0061 0.0033 'International Tables Vol C Tables 4.2.6.8 and 6.1.1.4'
Sm Sm -0.1638 3.4418 'International Tables Vol C Tables 4.2.6.8 and 6.1.1.4'
Si Si 0.0817 0.0704 'International Tables Vol C Tables 4.2.6.8 and 6.1.1.4'

loop_
_geom_angle_atom_site_label_1
_geom_angle_atom_site_label_2
_geom_angle_atom_site_label_3
_geom_angle
_geom_angle_site_symmetry_1
_geom_angle_site_symmetry_3
N4 Sm1 N3 110.45(9) . .
N4 Sm1 N1 128.31(9) . .
N3 Sm1 N1 104.65(9) . .
N4 Sm1 N2 96.03(9) . .
N3 Sm1 N2 142.53(9) . .
N1 Sm1 N2 76.30(9) . .
N4 Sm1 Si1 132.75(7) . .
N3 Sm1 Si1 29.23(6) . .
N1 Sm1 Si1 95.10(6) . .
N2 Sm1 Si1 113.76(6) . .
N4 Sm1 Si3 28.16(6) . .
N3 Sm1 Si3 95.96(6) . .
N1 Sm1 Si3 155.31(6) . .
N2 Sm1 Si3 95.56(6) . .
Si1 Sm1 Si3 109.44(2) . .
N3 Si1 C19 115.13(14) . .
N3 Si1 C18 114.54(17) . .
C19 Si1 C18 107.18(18) . .
N3 Si1 C17 106.14(14) . .
C19 Si1 C17 107.11(18) . .
C18 Si1 C17 106.14(19) . .
N3 Si1 Sm1 40.91(8) . .
C19 Si1 Sm1 121.70(12) . .
C18 Si1 Sm1 130.88(14) . .
C17 Si1 Sm1 65.63(11) . .
N3 Si2 C22 113.11(16) . .
N3 Si2 C21 112.58(16) . .
C22 Si2 C21 106.97(18) . .
N3 Si2 C20 111.17(15) . .
C22 Si2 C20 106.64(18) . .
C21 Si2 C20 105.90(18) . .
N4 Si3 C24 114.33(15) . .
N4 Si3 C25 114.07(16) . .
C24 Si3 C25 106.21(18) . .
N4 Si3 C23 107.88(14) . .
C24 Si3 C23 108.53(17) . .
C25 Si3 C23 105.35(17) . .
N4 Si3 Sm1 38.75(8) . .
C24 Si3 Sm1 132.03(13) . .
C25 Si3 Sm1 120.82(12) . .
C23 Si3 Sm1 69.38(11) . .
N4 Si4 C28 112.64(16) . .
N4 Si4 C27 113.56(17) . .
C28 Si4 C27 107.8(2) . .
N4 Si4 C26 108.59(14) . .
C28 Si4 C26 107.14(18) . .
C27 Si4 C26 106.7(2) . .
C2 N1 C6 117.5(3) . .
C2 N1 Sm1 116.8(2) . .
C6 N1 Sm1 125.4(2) . .
C4 N2 C14 118.5(3) . .
C4 N2 Sm1 115.3(2) . .
C14 N2 Sm1 121.5(2) . .
Si1 N3 Si2 123.06(14) . .
Si1 N3 Sm1 109.86(13) . .
Si2 N3 Sm1 127.04(13) . .
Si4 N4 Si3 125.27(15) . .
Si4 N4 Sm1 121.58(13) . .
Si3 N4 Sm1 113.09(12) . .
C2 C1 H1A 109.5 . .
C2 C1 H1B 109.5 . .
H1A C1 H1B 109.5 . .
C2 C1 H1C 109.5 . .
H1A C1 H1C 109.5 . .
H1B C1 H1C 109.5 . .
N1 C2 C3 123.8(3) . .
N1 C2 C1 120.2(3) . .
C3 C2 C1 116.0(3) . .
C2 C3 C4 129.0(3) . .
C2 C3 H3 115.5 . .
C4 C3 H3 115.5 . .
N2 C4 C3 123.3(3) . .
N2 C4 C5 121.2(3) . .
C3 C4 C5 115.5(3) . .
C4 C5 H5A 109.5 . .
C4 C5 H5B 109.5 . .
H5A C5 H5B 109.5 . .
C4 C5 H5C 109.5 . .
H5A C5 H5C 109.5 . .
H5B C5 H5C 109.5 . .
C11 C6 C7 121.3(3) . .
C11 C6 N1 118.5(3) . .
C7 C6 N1 120.2(3) . .
C8 C7 C6 118.6(4) . .
C8 C7 C12 119.5(4) . .
C6 C7 C12 121.8(3) . .
C9 C8 C7 120.8(5) . .
C9 C8 H8 119.6 . .
C7 C8 H8 119.6 . .
C8 C9 C10 120.3(4) . .
C8 C9 H9 119.9 . .
C10 C9 H9 119.9 . .
C9 C10 C11 121.6(4) . .
C9 C10 H10 119.2 . .
C11 C10 H10 119.2 . .
C10 C11 C6 117.4(4) . .
C10 C11 C13 121.1(4) . .
C6 C11 C13 121.5(4) . .
C7 C12 H12A 109.5 . .
C7 C12 H12B 109.5 . .
H12A C12 H12B 109.5 . .
C7 C12 H12C 109.5 . .
H12A C12 H12C 109.5 . .
H12B C12 H12C 109.5 . .
C11 C13 H13A 109.5 . .
C11 C13 H13B 109.5 . .
H13A C13 H13B 109.5 . .
C11 C13 H13C 109.5 . .
H13A C13 H13C 109.5 . .
H13B C13 H13C 109.5 . .
C15 C14 C16 118.1(3) . 2_656
C15 C14 N2 121.0(3) . .
C16 C14 N2 120.9(3) 2_656 .
C16 C15 C14 120.7(3) . .
C16 C15 H15 119.7 . .
C14 C15 H15 119.7 . .
C15 C16 C14 121.2(3) . 2_656
C15 C16 H16 119.4 . .
C14 C16 H16 119.4 2_656 .
Si1 C17 H17A 109.5 . .
Si1 C17 H17B 109.5 . .
H17A C17 H17B 109.5 . .
Si1 C17 H17C 109.5 . .
H17A C17 H17C 109.5 . .
H17B C17 H17C 109.5 . .
Si1 C18 H18A 109.5 . .
Si1 C18 H18B 109.5 . .
H18A C18 H18B 109.5 . .
Si1 C18 H18C 109.5 . .
H18A C18 H18C 109.5 . .
H18B C18 H18C 109.5 . .
Si1 C19 H19A 109.5 . .
Si1 C19 H19B 109.5 . .
H19A C19 H19B 109.5 . .
Si1 C19 H19C 109.5 . .
H19A C19 H19C 109.5 . .
H19B C19 H19C 109.5 . .
Si2 C20 H20A 109.5 . .
Si2 C20 H20B 109.5 . .
H20A C20 H20B 109.5 . .
Si2 C20 H20C 109.5 . .
H20A C20 H20C 109.5 . .
H20B C20 H20C 109.5 . .
Si2 C21 H21A 109.5 . .
Si2 C21 H21B 109.5 . .
H21A C21 H21B 109.5 . .
Si2 C21 H21C 109.5 . .
H21A C21 H21C 109.5 . .
H21B C21 H21C 109.5 . .
Si2 C22 H22A 109.5 . .
Si2 C22 H22B 109.5 . .
H22A C22 H22B 109.5 . .
Si2 C22 H22C 109.5 . .
H22A C22 H22C 109.5 . .
H22B C22 H22C 109.5 . .
Si3 C23 H23A 109.5 . .
Si3 C23 H23B 109.5 . .
H23A C23 H23B 109.5 . .
Si3 C23 H23C 109.5 . .
H23A C23 H23C 109.5 . .
H23B C23 H23C 109.5 . .
Si3 C24 H24A 109.5 . .
Si3 C24 H24B 109.5 . .
H24A C24 H24B 109.5 . .
Si3 C24 H24C 109.5 . .
H24A C24 H24C 109.5 . .
H24B C24 H24C 109.5 . .
Si3 C25 H25A 109.5 . .
Si3 C25 H25B 109.5 . .
H25A C25 H25B 109.5 . .
Si3 C25 H25C 109.5 . .
H25A C25 H25C 109.5 . .
H25B C25 H25C 109.5 . .
Si4 C26 H26A 109.5 . .
Si4 C26 H26B 109.5 . .
H26A C26 H26B 109.5 . .
Si4 C26 H26C 109.5 . .
H26A C26 H26C 109.5 . .
H26B C26 H26C 109.5 . .
Si4 C27 H27A 109.5 . .
Si4 C27 H27B 109.5 . .
H27A C27 H27B 109.5 . .
Si4 C27 H27C 109.5 . .
H27A C27 H27C 109.5 . .
H27B C27 H27C 109.5 . .
Si4 C28 H28A 109.5 . .
Si4 C28 H28B 109.5 . .
H28A C28 H28B 109.5 . .
Si4 C28 H28C 109.5 . .
H28A C28 H28C 109.5 . .
H28B C28 H28C 109.5 . .

loop_
_geom_bond_atom_site_label_1
_geom_bond_atom_site_label_2
_geom_bond_distance
_geom_bond_site_symmetry_2
Sm1 N4 2.272(2) .
Sm1 N3 2.300(2) .
Sm1 N1 2.375(3) .
Sm1 N2 2.436(3) .
Sm1 Si1 3.3034(9) .
Sm1 Si3 3.3394(10) .
Si1 N3 1.715(3) .
Si1 C19 1.867(3) .
Si1 C18 1.874(4) .
Si1 C17 1.883(4) .
Si2 N3 1.719(3) .
Si2 C22 1.874(4) .
Si2 C21 1.875(3) .
Si2 C20 1.879(3) .
Si3 N4 1.713(3) .
Si3 C24 1.875(3) .
Si3 C25 1.875(4) .
Si3 C23 1.882(3) .
Si4 N4 1.712(3) .
Si4 C28 1.870(4) .
Si4 C27 1.872(4) .
Si4 C26 1.877(4) .
N1 C2 1.337(4) .
N1 C6 1.446(4) .
N2 C4 1.326(4) .
N2 C14 1.440(4) .
C1 C2 1.506(5) .
C1 H1A 0.9700 .
C1 H1B 0.9700 .
C1 H1C 0.9700 .
C2 C3 1.399(4) .
C3 C4 1.414(5) .
C3 H3 0.9400 .
C4 C5 1.516(4) .
C5 H5A 0.9700 .
C5 H5B 0.9700 .
C5 H5C 0.9700 .
C6 C11 1.394(5) .
C6 C7 1.398(5) .
C7 C8 1.387(5) .
C7 C12 1.494(5) .
C8 C9 1.358(7) .
C8 H8 0.9400 .
C9 C10 1.373(7) .
C9 H9 0.9400 .
C10 C11 1.393(6) .
C10 H10 0.9400 .
C11 C13 1.500(6) .
C12 H12A 0.9700 .
C12 H12B 0.9700 .
C12 H12C 0.9700 .
C13 H13A 0.9700 .
C13 H13B 0.9700 .
C13 H13C 0.9700 .
C14 C15 1.378(4) .
C14 C16 1.391(4) 2_656
C15 C16 1.372(5) .
C15 H15 0.9400 .
C16 C14 1.391(4) 2_656
C16 H16 0.9400 .
C17 H17A 0.9700 .
C17 H17B 0.9700 .
C17 H17C 0.9700 .
C18 H18A 0.9700 .
C18 H18B 0.9700 .
C18 H18C 0.9700 .
C19 H19A 0.9700 .
C19 H19B 0.9700 .
C19 H19C 0.9700 .
C20 H20A 0.9700 .
C20 H20B 0.9700 .
C20 H20C 0.9700 .
C21 H21A 0.9700 .
C21 H21B 0.9700 .
C21 H21C 0.9700 .
C22 H22A 0.9700 .
C22 H22B 0.9700 .
C22 H22C 0.9700 .
C23 H23A 0.9700 .
C23 H23B 0.9700 .
C23 H23C 0.9700 .
C24 H24A 0.9700 .
C24 H24B 0.9700 .
C24 H24C 0.9700 .
C25 H25A 0.9700 .
C25 H25B 0.9700 .
C25 H25C 0.9700 .
C26 H26A 0.9700 .
C26 H26B 0.9700 .
C26 H26C 0.9700 .
C27 H27A 0.9700 .
C27 H27B 0.9700 .
C27 H27C 0.9700 .
C28 H28A 0.9700 .
C28 H28B 0.9700 .
C28 H28C 0.9700 .

loop_
_geom_torsion_atom_site_label_1
_geom_torsion_atom_site_label_2
_geom_torsion_atom_site_label_3
_geom_torsion_atom_site_label_4
_geom_torsion
_geom_torsion_site_symmetry_1
_geom_torsion_site_symmetry_4
N4 Sm1 Si1 N3 -47.35(16) . .
N1 Sm1 Si1 N3 111.12(14) . .
N2 Sm1 Si1 N3 -171.62(14) . .
Si3 Sm1 Si1 N3 -66.09(13) . .
N4 Sm1 Si1 C19 -140.18(17) . .
N3 Sm1 Si1 C19 -92.83(19) . .
N1 Sm1 Si1 C19 18.29(16) . .
N2 Sm1 Si1 C19 95.55(16) . .
Si3 Sm1 Si1 C19 -158.92(15) . .
N4 Sm1 Si1 C18 33.4(2) . .
N3 Sm1 Si1 C18 80.8(2) . .
N1 Sm1 Si1 C18 -168.1(2) . .
N2 Sm1 Si1 C18 -90.8(2) . .
Si3 Sm1 Si1 C18 14.7(2) . .
N4 Sm1 Si1 C17 124.10(16) . .
N3 Sm1 Si1 C17 171.44(19) . .
N1 Sm1 Si1 C17 -77.44(15) . .
N2 Sm1 Si1 C17 -0.17(15) . .
Si3 Sm1 Si1 C17 105.35(14) . .
N3 Sm1 Si3 N4 123.33(16) . .
N1 Sm1 Si3 N4 -23.3(2) . .
N2 Sm1 Si3 N4 -92.38(16) . .
Si1 Sm1 Si3 N4 150.00(14) . .
N4 Sm1 Si3 C24 76.3(2) . .
N3 Sm1 Si3 C24 -160.36(18) . .
N1 Sm1 Si3 C24 53.0(2) . .
N2 Sm1 Si3 C24 -16.07(18) . .
Si1 Sm1 Si3 C24 -133.69(17) . .
N4 Sm1 Si3 C25 -90.9(2) . .
N3 Sm1 Si3 C25 32.44(16) . .
N1 Sm1 Si3 C25 -114.2(2) . .
N2 Sm1 Si3 C25 176.73(16) . .
Si1 Sm1 Si3 C25 59.12(15) . .
N4 Sm1 Si3 C23 173.09(19) . .
N3 Sm1 Si3 C23 -63.58(13) . .
N1 Sm1 Si3 C23 149.75(19) . .
N2 Sm1 Si3 C23 80.71(14) . .
Si1 Sm1 Si3 C23 -36.91(12) . .
N4 Sm1 N1 C2 -35.4(3) . .
N3 Sm1 N1 C2 -167.2(2) . .
N2 Sm1 N1 C2 51.5(2) . .
Si1 Sm1 N1 C2 164.7(2) . .
Si3 Sm1 N1 C2 -21.6(3) . .
N4 Sm1 N1 C6 138.1(2) . .
N3 Sm1 N1 C6 6.3(3) . .
N2 Sm1 N1 C6 -135.0(3) . .
Si1 Sm1 N1 C6 -21.8(2) . .
Si3 Sm1 N1 C6 151.9(2) . .
N4 Sm1 N2 C4 75.3(2) . .
N3 Sm1 N2 C4 -149.0(2) . .
N1 Sm1 N2 C4 -52.7(2) . .
Si1 Sm1 N2 C4 -142.3(2) . .
Si3 Sm1 N2 C4 103.6(2) . .
N4 Sm1 N2 C14 -80.1(2) . .
N3 Sm1 N2 C14 55.6(3) . .
N1 Sm1 N2 C14 151.9(2) . .
Si1 Sm1 N2 C14 62.3(2) . .
Si3 Sm1 N2 C14 -51.8(2) . .
C19 Si1 N3 Si2 -71.9(2) . .
C18 Si1 N3 Si2 53.0(2) . .
C17 Si1 N3 Si2 169.81(18) . .
Sm1 Si1 N3 Si2 177.9(2) . .
C19 Si1 N3 Sm1 110.19(17) . .
C18 Si1 N3 Sm1 -124.87(18) . .
C17 Si1 N3 Sm1 -8.11(18) . .
C22 Si2 N3 Si1 -66.1(2) . .
C21 Si2 N3 Si1 55.3(2) . .
C20 Si2 N3 Si1 173.90(18) . .
C22 Si2 N3 Sm1 111.40(19) . .
C21 Si2 N3 Sm1 -127.19(19) . .
C20 Si2 N3 Sm1 -8.6(2) . .
N4 Sm1 N3 Si1 144.80(12) . .
N1 Sm1 N3 Si1 -73.81(13) . .
N2 Sm1 N3 Si1 12.7(2) . .
Si3 Sm1 N3 Si1 119.92(11) . .
N4 Sm1 N3 Si2 -33.01(18) . .
N1 Sm1 N3 Si2 108.38(16) . .
N2 Sm1 N3 Si2 -165.14(13) . .
Si1 Sm1 N3 Si2 -177.8(3) . .
Si3 Sm1 N3 Si2 -57.90(15) . .
C28 Si4 N4 Si3 -83.3(2) . .
C27 Si4 N4 Si3 39.7(3) . .
C26 Si4 N4 Si3 158.2(2) . .
C28 Si4 N4 Sm1 93.84(19) . .
C27 Si4 N4 Sm1 -143.2(2) . .
C26 Si4 N4 Sm1 -24.7(2) . .
C24 Si3 N4 Si4 49.7(3) . .
C25 Si3 N4 Si4 -72.8(2) . .
C23 Si3 N4 Si4 170.52(18) . .
Sm1 Si3 N4 Si4 177.3(3) . .
C24 Si3 N4 Sm1 -127.62(17) . .
C25 Si3 N4 Sm1 109.87(17) . .
C23 Si3 N4 Sm1 -6.79(19) . .
N3 Sm1 N4 Si4 120.08(15) . .
N1 Sm1 N4 Si4 -9.6(2) . .
N2 Sm1 N4 Si4 -86.89(16) . .
Si1 Sm1 N4 Si4 142.62(11) . .
Si3 Sm1 N4 Si4 -177.4(3) . .
N3 Sm1 N4 Si3 -62.49(15) . .
N1 Sm1 N4 Si3 167.82(11) . .
N2 Sm1 N4 Si3 90.54(14) . .
Si1 Sm1 N4 Si3 -39.95(18) . .
C6 N1 C2 C3 157.0(3) . .
Sm1 N1 C2 C3 -29.0(4) . .
C6 N1 C2 C1 -21.3(5) . .
Sm1 N1 C2 C1 152.7(3) . .
N1 C2 C3 C4 -21.9(6) . .
C1 C2 C3 C4 156.5(4) . .
C14 N2 C4 C3 -172.7(3) . .
Sm1 N2 C4 C3 31.1(4) . .
C14 N2 C4 C5 4.8(5) . .
Sm1 N2 C4 C5 -151.4(3) . .
C2 C3 C4 N2 19.6(6) . .
C2 C3 C4 C5 -158.0(4) . .
C2 N1 C6 C11 -76.9(4) . .
Sm1 N1 C6 C11 109.7(3) . .
C2 N1 C6 C7 104.5(4) . .
Sm1 N1 C6 C7 -68.9(4) . .
C11 C6 C7 C8 -1.1(5) . .
N1 C6 C7 C8 177.5(3) . .
C11 C6 C7 C12 177.3(3) . .
N1 C6 C7 C12 -4.1(5) . .
C6 C7 C8 C9 -0.8(6) . .
C12 C7 C8 C9 -179.2(4) . .
C7 C8 C9 C10 1.6(7) . .
C8 C9 C10 C11 -0.6(7) . .
C9 C10 C11 C6 -1.2(6) . .
C9 C10 C11 C13 179.4(4) . .
C7 C6 C11 C10 2.1(5) . .
N1 C6 C11 C10 -176.5(3) . .
C7 C6 C11 C13 -178.6(3) . .
N1 C6 C11 C13 2.8(5) . .
C4 N2 C14 C15 107.3(4) . .
Sm1 N2 C14 C15 -98.0(3) . .
C4 N2 C14 C16 -75.4(4) . 2_656
Sm1 N2 C14 C16 79.3(4) . 2_656
C16 C14 C15 C16 -1.0(6) 2_656 .
N2 C14 C15 C16 176.3(3) . .
C14 C15 C16 C14 1.1(6) . 2_656
